data_4125515
loop_
_publ_author_name
'Georgiou, Irene'
'Kervyn, Simon'
'Rossignon, Alexandre'
'De Leo, Federica'
'Wouters, Johan'
'Bruylants, Gilles'
'Bonifazi, Davide'

_publ_section_title
;
 Versatile Self-Adapting Boronic Acids for H-Bond Recognition: From
 Discrete to Polymeric Supramolecules.
;
_journal_issue 7
_journal_name_full 'Journal of the American Chemical Society'
_journal_page_first 2710
_journal_page_last 2727
_journal_paper_doi 10.1021/jacs.6b11362
_journal_volume 139
_journal_year 2017
_chemical_formula_moiety 'C14 H8 N4, 2(C6 H6 B Br O2)'
_chemical_formula_sum 'C26 H20 B2 Br2 N4 O4'
_chemical_formula_weight 633.90
_chemical_name_systematic
;
 ?
;
_space_group_IT_number 2
_symmetry_cell_setting triclinic
_symmetry_space_group_name_Hall '-P 1'
_symmetry_space_group_name_H-M 'P -1'
_atom_sites_solution_hydrogens geom
_atom_sites_solution_primary direct
_atom_sites_solution_secondary difmap
_audit_creation_method SHELXL-97
_cell_angle_alpha 114.154(18)
_cell_angle_beta 93.533(11)
_cell_angle_gamma 96.875(11)
_cell_formula_units_Z 1
_cell_length_a 6.8541(7)
_cell_length_b 9.8549(19)
_cell_length_c 10.772(2)
_cell_measurement_reflns_used 2046
_cell_measurement_temperature 293(2)
_cell_measurement_theta_max 28.5680
_cell_measurement_theta_min 3.4750
_cell_volume 654.2(2)
_computing_cell_refinement
;
CrysAlisPro, Agilent Technologies,
Version 1.171.37.34 (release 22-05-2014 CrysAlis171 .NET)
(compiled May 22 2014,16:03:01)
;
_computing_data_collection
;
CrysAlisPro, Agilent Technologies,
Version 1.171.37.34 (release 22-05-2014 CrysAlis171 .NET)
(compiled May 22 2014,16:03:01)
;
_computing_data_reduction
;
CrysAlisPro, Agilent Technologies,
Version 1.171.37.34 (release 22-05-2014 CrysAlis171 .NET)
(compiled May 22 2014,16:03:01)
;
_computing_structure_refinement 'SHELXL-97 (Sheldrick, 1997)'
_computing_structure_solution shelxs86
_diffrn_ambient_temperature 293(2)
_diffrn_detector 'CCD plate'
_diffrn_detector_area_resol_mean 5.1856
_diffrn_detector_type Ruby
_diffrn_measured_fraction_theta_full 0.977
_diffrn_measured_fraction_theta_max 0.978
_diffrn_measurement_device 'four-circle diffractometer'
_diffrn_measurement_device_type 'Xcalibur, Ruby, Gemini ultra'
_diffrn_measurement_method '\w scans'
_diffrn_radiation_monochromator graphite
_diffrn_radiation_source 'fine-focus sealed tube'
_diffrn_radiation_type MoK\a
_diffrn_radiation_wavelength 0.71073
_diffrn_reflns_av_R_equivalents 0.0399
_diffrn_reflns_av_sigmaI/netI 0.0562
_diffrn_reflns_limit_h_max 8
_diffrn_reflns_limit_h_min -7
_diffrn_reflns_limit_k_max 10
_diffrn_reflns_limit_k_min -11
_diffrn_reflns_limit_l_max 12
_diffrn_reflns_limit_l_min -9
_diffrn_reflns_number 4174
_diffrn_reflns_theta_full 25.00
_diffrn_reflns_theta_max 25.03
_diffrn_reflns_theta_min 3.02
_exptl_absorpt_coefficient_mu 3.139
_exptl_absorpt_correction_T_max 0.8340
_exptl_absorpt_correction_T_min 0.2546
_exptl_absorpt_correction_type analytical
_exptl_absorpt_process_details
;
CrysAlisPro, Agilent Technologies,
Version 1.171.37.34 (release 22-05-2014 CrysAlis171 .NET)
(compiled May 22 2014,16:03:01)
Analytical numeric absorption correction using a multifaceted crystal
            model based on expressions derived by R.C. Clark & J.S. Reid.
(Clark, R. C. & Reid, J. S. (1995). Acta Cryst. A51, 887-897)
Empirical absorption correction using spherical harmonics,
 implemented in SCALE3 ABSPACK scaling algorithm.
;
_exptl_crystal_colour purple
_exptl_crystal_density_diffrn 1.609
_exptl_crystal_density_method 'not measured'
_exptl_crystal_description Prism
_exptl_crystal_F_000 316
_exptl_crystal_size_max 0.60
_exptl_crystal_size_mid 0.29
_exptl_crystal_size_min 0.06
_refine_diff_density_max 0.416
_refine_diff_density_min -0.598
_refine_diff_density_rms 0.120
_refine_ls_extinction_method none
_refine_ls_goodness_of_fit_ref 1.063
_refine_ls_hydrogen_treatment mixed
_refine_ls_matrix_type full
_refine_ls_number_parameters 180
_refine_ls_number_reflns 2261
_refine_ls_number_restraints 2
_refine_ls_restrained_S_all 1.062
_refine_ls_R_factor_all 0.0606
_refine_ls_R_factor_gt 0.0410
_refine_ls_shift/su_max 0.000
_refine_ls_shift/su_mean 0.000
_refine_ls_structure_factor_coef Fsqd
_refine_ls_weighting_details 'calc w=1/[\s^2^(Fo^2^)+(0.1055P)^2^+0.2338P] where P=(Fo^2^+2Fc^2^)/3'
_refine_ls_weighting_scheme calc
_refine_ls_wR_factor_gt 0.1226
_refine_ls_wR_factor_ref 0.1671
_reflns_number_gt 1744
_reflns_number_total 2261
_reflns_threshold_expression >2sigma(I)
_cod_data_source_file ja6b11362_si_025.cif
_cod_data_source_block shelxl
_cod_depositor_comments 'Adding full bibliography for 4125513--4125529.cif.'
_cod_original_cell_volume 654.20(19)
_cod_database_code 4125515

loop_
_symmetry_equiv_pos_as_xyz
'x, y, z'
'-x, -y, -z'

loop_
_atom_site_label
_atom_site_type_symbol
_atom_site_fract_x
_atom_site_fract_y
_atom_site_fract_z
_atom_site_U_iso_or_equiv
_atom_site_adp_type
_atom_site_occupancy
_atom_site_symmetry_multiplicity
_atom_site_calc_flag
_atom_site_refinement_flags
C1 C 0.1704(6) 0.1942(5) 0.5263(5) 0.0359(10) Uani 1 1 d .
C2 C 0.1236(7) 0.2660(6) 0.6610(5) 0.0422(11) Uani 1 1 d .
H2 H -0.0029 0.2899 0.6743 0.051 Uiso 1 1 calc R
C3 C 0.2605(7) 0.3024(6) 0.7749(5) 0.0453(12) Uani 1 1 d .
H3 H 0.2270 0.3490 0.8633 0.054 Uiso 1 1 calc R
C4 C 0.4481(7) 0.2669(5) 0.7527(5) 0.0385(11) Uani 1 1 d .
C5 C 0.5012(7) 0.1965(6) 0.6219(6) 0.0466(12) Uani 1 1 d .
H5 H 0.6285 0.1740 0.6092 0.056 Uiso 1 1 calc R
C6 C 0.3616(7) 0.1603(6) 0.5109(5) 0.0442(11) Uani 1 1 d .
H6 H 0.3960 0.1118 0.4231 0.053 Uiso 1 1 calc R
B1 B 0.0116(8) 0.1541(6) 0.3982(5) 0.0422(13) Uani 1 1 d .
O1 O 0.0539(5) 0.0543(4) 0.2736(4) 0.0489(9) Uani 1 1 d D
O2 O -0.1511(5) 0.2193(4) 0.4178(4) 0.0559(10) Uani 1 1 d D
Br1 Br 0.64273(7) 0.31645(6) 0.90591(5) 0.0607(3) Uani 1 1 d .
H1O H -0.044(6) 0.022(7) 0.216(5) 0.09(2) Uiso 1 1 d D
H2O H -0.219(7) 0.191(6) 0.344(3) 0.065(18) Uiso 1 1 d D
C7 C 0.4164(7) 0.2245(5) 0.1764(5) 0.0396(11) Uani 1 1 d .
C8 C 0.4021(8) 0.3594(5) 0.2943(5) 0.0474(12) Uani 1 1 d .
H8 H 0.5030 0.3990 0.3672 0.057 Uiso 1 1 calc R
C9 C 0.2425(9) 0.4290(6) 0.2999(6) 0.0565(14) Uani 1 1 d .
H9 H 0.2350 0.5166 0.3768 0.068 Uiso 1 1 calc R
C10 C 0.0848(8) 0.3699(6) 0.1892(6) 0.0537(14) Uani 1 1 d .
H10 H -0.0248 0.4188 0.1966 0.064 Uiso 1 1 calc R
C11 C 0.0915(7) 0.2460(5) 0.0754(5) 0.0453(12) Uani 1 1 d .
H11 H -0.0118 0.2111 0.0043 0.054 Uiso 1 1 calc R
C12 C 0.2580(6) 0.1661(5) 0.0622(5) 0.0383(11) Uani 1 1 d .
C13 C 0.4228(6) -0.0291(5) -0.0566(5) 0.0359(11) Uani 1 1 d .
N1 N 0.2625(5) 0.0419(4) -0.0509(4) 0.0359(9) Uani 1 1 d .
N2 N 0.5717(5) 0.1547(4) 0.1725(4) 0.0386(9) Uani 1 1 d .

loop_
_atom_site_aniso_label
_atom_site_aniso_U_11
_atom_site_aniso_U_22
_atom_site_aniso_U_33
_atom_site_aniso_U_23
_atom_site_aniso_U_13
_atom_site_aniso_U_12
C1 0.034(2) 0.042(2) 0.029(2) 0.015(2) -0.0051(19) 0.0013(19)
C2 0.034(2) 0.056(3) 0.035(3) 0.017(2) -0.001(2) 0.009(2)
C3 0.043(3) 0.059(3) 0.029(2) 0.014(2) 0.000(2) 0.008(2)
C4 0.034(2) 0.049(3) 0.032(3) 0.021(2) -0.009(2) -0.0011(19)
C5 0.031(2) 0.058(3) 0.050(3) 0.023(3) -0.002(2) 0.008(2)
C6 0.039(3) 0.060(3) 0.028(3) 0.015(2) 0.001(2) 0.005(2)
B1 0.039(3) 0.053(3) 0.031(3) 0.020(3) -0.011(2) -0.006(2)
O1 0.047(2) 0.056(2) 0.034(2) 0.0127(17) -0.0122(16) 0.0024(16)
O2 0.043(2) 0.080(3) 0.034(2) 0.0130(19) -0.0099(16) 0.0180(18)
Br1 0.0494(4) 0.0839(5) 0.0476(4) 0.0331(4) -0.0200(3) -0.0011(3)
C7 0.038(2) 0.050(3) 0.030(3) 0.021(2) -0.008(2) -0.006(2)
C8 0.054(3) 0.045(3) 0.036(3) 0.013(2) -0.008(2) 0.004(2)
C9 0.069(4) 0.050(3) 0.043(3) 0.013(3) 0.000(3) 0.006(3)
C10 0.048(3) 0.059(3) 0.056(4) 0.027(3) -0.002(3) 0.009(2)
C11 0.044(3) 0.046(3) 0.046(3) 0.022(3) -0.007(2) 0.004(2)
C12 0.034(2) 0.050(3) 0.032(3) 0.023(2) -0.008(2) -0.003(2)
C13 0.032(2) 0.045(3) 0.031(2) 0.020(2) -0.0074(19) -0.0009(19)
N1 0.0321(19) 0.041(2) 0.031(2) 0.0135(18) -0.0063(16) 0.0030(16)
N2 0.036(2) 0.045(2) 0.030(2) 0.0148(18) -0.0090(16) 0.0001(17)

loop_
_atom_type_symbol
_atom_type_description
_atom_type_scat_dispersion_real
_atom_type_scat_dispersion_imag
_atom_type_scat_source
C C 0.0033 0.0016 'International Tables Vol C Tables 4.2.6.8 and 6.1.1.4'
H H 0.0000 0.0000 'International Tables Vol C Tables 4.2.6.8 and 6.1.1.4'
B B 0.0013 0.0007 'International Tables Vol C Tables 4.2.6.8 and 6.1.1.4'
N N 0.0061 0.0033 'International Tables Vol C Tables 4.2.6.8 and 6.1.1.4'
O O 0.0106 0.0060 'International Tables Vol C Tables 4.2.6.8 and 6.1.1.4'
Br Br -0.2901 2.4595 'International Tables Vol C Tables 4.2.6.8 and 6.1.1.4'

loop_
_geom_angle_atom_site_label_1
_geom_angle_atom_site_label_2
_geom_angle_atom_site_label_3
_geom_angle
_geom_angle_site_symmetry_1
_geom_angle_site_symmetry_3
C6 C1 C2 117.1(4) . .
C6 C1 B1 121.8(4) . .
C2 C1 B1 121.1(4) . .
C3 C2 C1 122.1(4) . .
C3 C2 H2 118.9 . .
C1 C2 H2 118.9 . .
C4 C3 C2 117.9(4) . .
C4 C3 H3 121.1 . .
C2 C3 H3 121.1 . .
C3 C4 C5 122.1(4) . .
C3 C4 Br1 119.5(4) . .
C5 C4 Br1 118.4(4) . .
C6 C5 C4 118.7(4) . .
C6 C5 H5 120.7 . .
C4 C5 H5 120.7 . .
C5 C6 C1 122.1(4) . .
C5 C6 H6 119.0 . .
C1 C6 H6 119.0 . .
O2 B1 O1 124.8(4) . .
O2 B1 C1 118.6(5) . .
O1 B1 C1 116.5(5) . .
B1 O1 H1O 112(5) . .
B1 O2 H2O 109(4) . .
N2 C7 C8 120.0(4) . .
N2 C7 C12 121.1(4) . .
C8 C7 C12 118.9(5) . .
C9 C8 C7 120.2(5) . .
C9 C8 H8 119.9 . .
C7 C8 H8 119.9 . .
C8 C9 C10 121.0(5) . .
C8 C9 H9 119.5 . .
C10 C9 H9 119.5 . .
C11 C10 C9 121.5(5) . .
C11 C10 H10 119.3 . .
C9 C10 H10 119.3 . .
C10 C11 C12 120.4(5) . .
C10 C11 H11 119.8 . .
C12 C11 H11 119.8 . .
N1 C12 C11 120.1(4) . .
N1 C12 C7 122.0(4) . .
C11 C12 C7 117.9(4) . .
N2 C13 N1 117.2(4) 2_655 .
N2 C13 C13 122.6(5) 2_655 2_655
N1 C13 C13 120.2(5) . 2_655
C12 N1 C13 117.2(4) . .
C7 N2 C13 116.8(4) . 2_655

loop_
_geom_bond_atom_site_label_1
_geom_bond_atom_site_label_2
_geom_bond_distance
_geom_bond_site_symmetry_2
C1 C6 1.394(7) .
C1 C2 1.407(7) .
C1 B1 1.584(6) .
C2 C3 1.390(6) .
C2 H2 0.9300 .
C3 C4 1.381(7) .
C3 H3 0.9300 .
C4 C5 1.387(7) .
C4 Br1 1.912(4) .
C5 C6 1.378(7) .
C5 H5 0.9300 .
C6 H6 0.9300 .
B1 O2 1.338(7) .
B1 O1 1.375(7) .
O1 H1O 0.8200(11) .
O2 H2O 0.8200(11) .
C7 N2 1.329(6) .
C7 C8 1.433(7) .
C7 C12 1.459(6) .
C8 C9 1.350(8) .
C8 H8 0.9300 .
C9 C10 1.432(7) .
C9 H9 0.9300 .
C10 C11 1.339(8) .
C10 H10 0.9300 .
C11 C12 1.445(7) .
C11 H11 0.9300 .
C12 N1 1.333(6) .
C13 N2 1.358(6) 2_655
C13 N1 1.363(6) .
C13 C13 1.434(8) 2_655
N2 C13 1.358(6) 2_655

loop_
_geom_torsion_atom_site_label_1
_geom_torsion_atom_site_label_2
_geom_torsion_atom_site_label_3
_geom_torsion_atom_site_label_4
_geom_torsion
_geom_torsion_site_symmetry_1
_geom_torsion_site_symmetry_4
C6 C1 C2 C3 0.0(7) . .
B1 C1 C2 C3 -180.0(4) . .
C1 C2 C3 C4 0.5(7) . .
C2 C3 C4 C5 -0.4(7) . .
C2 C3 C4 Br1 179.4(4) . .
C3 C4 C5 C6 -0.3(7) . .
Br1 C4 C5 C6 179.9(4) . .
C4 C5 C6 C1 0.9(7) . .
C2 C1 C6 C5 -0.8(7) . .
B1 C1 C6 C5 179.2(5) . .
C6 C1 B1 O2 -164.6(5) . .
C2 C1 B1 O2 15.4(7) . .
C6 C1 B1 O1 14.9(7) . .
C2 C1 B1 O1 -165.1(4) . .
N2 C7 C8 C9 -178.6(5) . .
C12 C7 C8 C9 1.1(7) . .
C7 C8 C9 C10 0.2(8) . .
C8 C9 C10 C11 -1.5(8) . .
C9 C10 C11 C12 1.2(8) . .
C10 C11 C12 N1 179.3(5) . .
C10 C11 C12 C7 0.2(7) . .
N2 C7 C12 N1 -0.7(7) . .
C8 C7 C12 N1 179.5(4) . .
N2 C7 C12 C11 178.4(4) . .
C8 C7 C12 C11 -1.3(6) . .
C11 C12 N1 C13 -179.4(4) . .
C7 C12 N1 C13 -0.3(6) . .
N2 C13 N1 C12 -179.3(4) 2_655 .
C13 C13 N1 C12 0.6(7) 2_655 .
C8 C7 N2 C13 -178.8(4) . 2_655
C12 C7 N2 C13 1.4(6) . 2_655
